data_2011919
loop_
_publ_author_name
'Subha Nandhini, M.'
'Krishnakumar, R.V.'
'Natarajan, S.'

_publ_section_title
;
 <small>L</small>-Prolinium tartrate
;
_journal_issue 4
_journal_name_full 'Acta Crystallographica Section C'
_journal_page_first 423
_journal_page_last 424
_journal_paper_doi 10.1107/S0108270100020370
_journal_volume 57
_journal_year 2001
_chemical_formula_iupac 'C5 H10 N O2 + , C4 H5 O6 -'
_chemical_formula_moiety 'C5 H10 N O2 + , C4 H5 O6 -'
_chemical_formula_sum 'C9 H15 N O8'
_chemical_formula_weight 267.24
_chemical_name_common 'L-prolinium tartrate'
_chemical_name_systematic
;
 L-prolinium tartrate
;
_space_group_IT_number 4
_symmetry_cell_setting monoclinic
_symmetry_space_group_name_Hall 'P 2yb'
_symmetry_space_group_name_H-M 'P 1 21 1'
_audit_creation_method SHELXL
_cell_angle_alpha 90
_cell_angle_beta 100.40(2)
_cell_angle_gamma 90
_cell_formula_units_Z 2
_cell_length_a 5.0070(10)
_cell_length_b 17.676(3)
_cell_length_c 6.5230(10)
_cell_measurement_reflns_used 25
_cell_measurement_temperature 293(2)
_cell_measurement_theta_max 26
_cell_measurement_theta_min 16
_cell_volume 567.83(18)
_computing_cell_refinement 'CAD-4 Software'
_computing_data_collection 'CAD-4 Software (Enraf-Nonius, 1989)'
_computing_data_reduction 'CAD-4 Software'
_computing_molecular_graphics 'PLATON (Spek, 1999)'
_computing_publication_material SHELXL97
_computing_structure_refinement 'SHELXL97 (Sheldrick, 1997)'
_computing_structure_solution 'SHELXS93 (Sheldrick, 1990)'
_diffrn_ambient_temperature 293(2)
_diffrn_measured_fraction_theta_full .921
_diffrn_measured_fraction_theta_max .921
_diffrn_measurement_device_type 'Enraf-Nonius CAD-4'
_diffrn_measurement_method \w/2\q
_diffrn_radiation_monochromator graphite
_diffrn_radiation_source 'fine-focus sealed tube'
_diffrn_radiation_type CuK\a
_diffrn_radiation_wavelength 1.54180
_diffrn_reflns_av_R_equivalents .018
_diffrn_reflns_av_sigmaI/netI .009
_diffrn_reflns_limit_h_max 6
_diffrn_reflns_limit_h_min 0
_diffrn_reflns_limit_k_max 17
_diffrn_reflns_limit_k_min 0
_diffrn_reflns_limit_l_max 6
_diffrn_reflns_limit_l_min -7
_diffrn_reflns_number 1077
_diffrn_reflns_theta_full 67.90
_diffrn_reflns_theta_max 67.9
_diffrn_reflns_theta_min 5.0
_diffrn_standards_decay_% .1
_diffrn_standards_interval_count 200
_diffrn_standards_number 2
_exptl_absorpt_coefficient_mu 1.207
_exptl_absorpt_correction_T_max .734
_exptl_absorpt_correction_T_min .540
_exptl_absorpt_correction_type \y-scan
_exptl_absorpt_process_details '(North et al., 1968)'
_exptl_crystal_colour colourless
_exptl_crystal_density_diffrn 1.551
_exptl_crystal_density_meas 1.55
_exptl_crystal_density_method flotation
_exptl_crystal_description needles
_exptl_crystal_F_000 284
_exptl_crystal_size_max .42
_exptl_crystal_size_mid .35
_exptl_crystal_size_min .21
_refine_diff_density_max .160
_refine_diff_density_min -.179
_refine_ls_abs_structure_details 'Flack H D (1983), Acta Cryst. A39, 876-881'
_refine_ls_abs_structure_Flack .1(3)
_refine_ls_extinction_coef .060(4)
_refine_ls_extinction_method SHELXL
_refine_ls_goodness_of_fit_ref 1.035
_refine_ls_hydrogen_treatment constr
_refine_ls_matrix_type full
_refine_ls_number_parameters 178
_refine_ls_number_reflns 974
_refine_ls_number_restraints 1
_refine_ls_restrained_S_all 1.034
_refine_ls_R_factor_all .0276
_refine_ls_R_factor_gt .0275
_refine_ls_shift/su_max .000
_refine_ls_shift/su_mean .000
_refine_ls_structure_factor_coef Fsqd
_refine_ls_weighting_details 'calc w=1/[\s^2^(Fo^2^)+(0.0513P)^2^+0.1468P] where P=(Fo^2^+2Fc^2^)/3'
_refine_ls_weighting_scheme calc
_refine_ls_wR_factor_ref .0736
_reflns_number_gt 968
_reflns_number_total 974
_reflns_threshold_expression I>2\s(I)
_cod_data_source_file vj1124.cif
_cod_data_source_block I
_cod_original_cell_volume 567.8(2)
_cod_original_sg_symbol_H-M 'P 21'
_cod_database_code 2011919

loop_
_symmetry_equiv_pos_as_xyz
'x, y, z'
'-x, y+1/2, -z'

loop_
_atom_site_label
_atom_site_fract_x
_atom_site_fract_y
_atom_site_fract_z
_atom_site_U_iso_or_equiv
_atom_site_adp_type
_atom_site_calc_flag
_atom_site_refinement_flags
_atom_site_occupancy
_atom_site_disorder_assembly
_atom_site_disorder_group
_atom_site_type_symbol
O1 .8186(4) .47409(14) .7398(4) .0494(6) Uani d . 1 . . O
H1 .9601 .4948 .7945 .074 Uiso calc R 1 . . H
O2 1.0870(4) .37594(16) .7105(4) .0626(8) Uani d . 1 . . O
O3 .9331(3) .60674(11) .4467(3) .0341(4) Uani d . 1 . . O
H11 1.0595 .6186 .5395 .051 Uiso calc R 1 . . H
O4 .7627(3) .71715(10) .5289(3) .0313(4) Uani d . 1 . . O
O5 .3369(3) .70372(10) .2185(3) .0293(4) Uani d . 1 . . O
H13 .1876 .6900 .1563 .044 Uiso calc R 1 . . H
O6 .7794(3) .67500(11) -.0068(3) .0323(5) Uani d . 1 . . O
H15 .7437 .6800 -.1338 .048 Uiso calc R 1 . . H
O7 .3422(4) .63018(12) -.2814(3) .0364(5) Uani d . 1 . . O
O8 .2251(4) .54422(12) -.0614(3) .0412(5) Uani d . 1 . . O
N1 .7154(4) .30306(13) .4339(3) .0333(5) Uani d . 1 . . N
H9 .8876 .2911 .4906 .040 Uiso calc R 1 . . H
H10 .6082 .2636 .4513 .040 Uiso calc R 1 . . H
C1 .8727(5) .40807(17) .6720(4) .0335(6) Uani d . 1 . . C
C2 .6270(5) .37223(16) .5379(4) .0320(6) Uani d . 1 . . C
H2 .4946 .3580 .6249 .038 Uiso calc R 1 . . H
C3 .4903(7) .4213(2) .3576(5) .0559(9) Uani d . 1 . . C
H3 .2993 .4087 .3182 .067 Uiso calc R 1 A 1 H
H4 .5075 .4745 .3933 .067 Uiso calc R 1 A 1 H
C4 .6384(12) .4030(3) .1897(8) .0509(17) Uani d P .711(13) B 1 C
H5 .8067 .4314 .2060 .061 Uiso calc PR .711(13) B 1 H
H6 .5295 .4150 .0551 .061 Uiso calc PR .711(13) B 1 H
C4' .468(3) .3750(7) .1615(17) .049(4) Uani d P .289(13) B 2 C
H5' .2944 .3490 .1313 .059 Uiso calc PR .289(13) B 2 H
H6' .4868 .4067 .0436 .059 Uiso calc PR .289(13) B 2 H
C5 .6948(8) .3199(2) .2070(5) .0480(8) Uani d . 1 . . C
H7 .8632 .3078 .1607 .058 Uiso calc R 1 C 1 H
H8 .5484 .2913 .1244 .058 Uiso calc R 1 C 1 H
C6 .7511(5) .65955(14) .4242(3) .0240(5) Uani d . 1 . . C
C7 .5137(4) .64074(14) .2524(3) .0231(5) Uani d . 1 . . C
H12 .4142 .5982 .2990 .028 Uiso calc R 1 . . H
C8 .6173(5) .61642(14) .0548(3) .0245(5) Uani d . 1 . . C
H14 .7310 .5714 .0875 .029 Uiso calc R 1 . . H
C9 .3727(5) .59527(14) -.1118(4) .0261(5) Uani d . 1 . . C

loop_
_atom_site_aniso_label
_atom_site_aniso_U_11
_atom_site_aniso_U_22
_atom_site_aniso_U_33
_atom_site_aniso_U_12
_atom_site_aniso_U_13
_atom_site_aniso_U_23
O1 .0382(10) .0446(14) .0639(15) -.0046(10) .0054(10) -.0201(11)
O2 .0307(10) .0664(17) .0847(19) .0062(11) -.0059(11) -.0291(15)
O3 .0312(9) .0383(11) .0273(9) .0072(8) -.0098(7) -.0052(8)
O4 .0313(8) .0329(11) .0273(9) -.0030(7) -.0009(7) -.0081(7)
O5 .0254(8) .0306(10) .0291(9) .0044(7) -.0024(7) -.0028(7)
O6 .0281(8) .0440(11) .0233(8) -.0089(8) .0008(6) .0010(8)
O7 .0311(9) .0501(13) .0242(10) -.0035(8) -.0056(7) .0033(8)
O8 .0445(11) .0392(12) .0359(11) -.0141(9) -.0034(8) -.0027(8)
N1 .0336(10) .0260(13) .0394(12) -.0031(9) .0041(9) .0015(9)
C1 .0279(12) .0396(16) .0343(14) -.0026(11) .0091(10) -.0029(12)
C2 .0271(11) .0308(15) .0377(15) .0014(11) .0048(10) -.0014(11)
C3 .0598(18) .041(2) .059(2) .0145(15) -.0113(15) -.0005(15)
C4 .057(4) .046(3) .044(3) -.006(3) -.006(2) .017(2)
C4' .063(9) .036(7) .039(7) -.006(6) -.016(5) .004(5)
C5 .060(2) .047(2) .0356(16) -.0045(15) .0050(14) -.0038(13)
C6 .0247(10) .0272(14) .0192(11) -.0030(9) .0017(8) .0021(9)
C7 .0224(10) .0254(12) .0198(12) -.0016(9) -.0004(8) -.0006(9)
C8 .0241(10) .0257(13) .0216(12) .0008(9) -.0013(9) -.0017(9)
C9 .0246(11) .0269(14) .0250(13) .0001(10) .0002(9) -.0061(10)

loop_
_atom_type_symbol
_atom_type_description
_atom_type_scat_dispersion_real
_atom_type_scat_dispersion_imag
_atom_type_scat_source
C C .0181 .0091 'International Tables Vol C Tables 4.2.6.8 and 6.1.1.4'
H H .0000 .0000 'International Tables Vol C Tables 4.2.6.8 and 6.1.1.4'
N N .0311 .0180 'International Tables Vol C Tables 4.2.6.8 and 6.1.1.4'
O O .0492 .0322 'International Tables Vol C Tables 4.2.6.8 and 6.1.1.4'

loop_
_geom_angle_atom_site_label_1
_geom_angle_atom_site_label_2
_geom_angle_atom_site_label_3
_geom_angle
C1 O1 H1 109.5
C6 O3 H11 109.5
C7 O5 H13 109.5
C8 O6 H15 109.5
C5 N1 C2 108.1(2)
C5 N1 H9 110.1
C2 N1 H9 110.1
C5 N1 H10 110.1
C2 N1 H10 110.1
H9 N1 H10 108.4
O2 C1 O1 126.1(3)
O2 C1 C2 121.7(3)
O1 C1 C2 112.1(2)
N1 C2 C1 109.1(2)
N1 C2 C3 104.0(2)
C1 C2 C3 114.4(3)
N1 C2 H2 109.7
C1 C2 H2 109.7
C3 C2 H2 109.7
C4 C3 C4' 38.3(5)
C4 C3 C2 103.6(3)
C4' C3 C2 107.5(5)
C4 C3 H3 111.1
C4' C3 H3 74.4
C2 C3 H3 111.1
C4 C3 H4 111.1
C4' C3 H4 136.2
C2 C3 H4 111.1
H3 C3 H4 109.0
C3 C4 C5 105.9(4)
C3 C4 H5 110.5
C5 C4 H5 110.5
C3 C4 H6 110.5
C5 C4 H6 110.5
H5 C4 H6 108.7
C5 C4' C3 104.4(7)
C5 C4' H5' 110.9
C3 C4' H5' 110.9
C5 C4' H6' 110.9
C3 C4' H6' 110.9
H5' C4' H6' 108.9
C4' C5 C4 38.2(5)
C4' C5 N1 104.0(5)
C4 C5 N1 104.4(3)
C4' C5 H7 139.4
C4 C5 H7 110.9
N1 C5 H7 110.9
C4' C5 H8 75.9
C4 C5 H8 110.9
N1 C5 H8 110.9
H7 C5 H8 108.9
O4 C6 O3 125.2(2)
O4 C6 C7 123.2(2)
O3 C6 C7 111.6(2)
O5 C7 C6 109.15(19)
O5 C7 C8 112.70(19)
C6 C7 C8 110.09(17)
O5 C7 H12 108.3
C6 C7 H12 108.3
C8 C7 H12 108.3
O6 C8 C9 113.78(18)
O6 C8 C7 109.32(19)
C9 C8 C7 108.45(17)
O6 C8 H14 108.4
C9 C8 H14 108.4
C7 C8 H14 108.4
O8 C9 O7 127.3(2)
O8 C9 C8 115.2(2)
O7 C9 C8 117.5(2)

loop_
_geom_bond_atom_site_label_1
_geom_bond_atom_site_label_2
_geom_bond_site_symmetry_2
_geom_bond_distance
_geom_bond_publ_flag
O1 C1 . 1.294(4) ?
O1 H1 . .8200 ?
O2 C1 . 1.200(4) ?
O3 C6 . 1.294(3) ?
O3 H11 . .8200 ?
O4 C6 . 1.221(3) ?
O5 C7 . 1.415(3) ?
O5 H13 . .8200 ?
O6 C8 . 1.418(3) ?
O6 H15 . .8200 ?
O7 C9 . 1.252(3) ?
O8 C9 . 1.248(3) ?
N1 C5 . 1.495(4) ?
N1 C2 . 1.503(3) ?
N1 H9 . .9000 ?
N1 H10 . .9000 ?
C1 C2 . 1.513(4) ?
C2 C3 . 1.521(4) ?
C2 H2 . .9800 ?
C3 C4 . 1.465(6) ?
C3 C4' . 1.505(12) ?
C3 H3 . .9700 ?
C3 H4 . .9700 ?
C4 C5 . 1.495(6) ?
C4 H5 . .9700 ?
C4 H6 . .9700 ?
C4' C5 . 1.484(13) ?
C4' H5' . .9700 ?
C4' H6' . .9700 ?
C5 H7 . .9700 ?
C5 H8 . .9700 ?
C6 C7 . 1.516(3) ?
C7 C8 . 1.535(3) ?
C7 H12 . .9800 ?
C8 C9 . 1.530(3) ?
C8 H14 . .9800 ?

loop_
_geom_hbond_atom_site_label_D
_geom_hbond_atom_site_label_H
_geom_hbond_atom_site_label_A
_geom_hbond_site_symmetry_A
_geom_hbond_distance_DH
_geom_hbond_distance_HA
_geom_hbond_distance_DA
_geom_hbond_angle_DHA
O1 H1 O8 1_656 .82 1.72 2.531(3) 170.3
N1 H9 O4 2_746 .90 2.21 2.994(3) 145.7
N1 H10 O4 2_646 .90 2.06 2.881(3) 152.1
O3 H11 O7 1_656 .82 1.68 2.490(2) 170.8
O5 H13 O6 1_455 .82 2.14 2.954(2) 169.8
O6 H15 O4 1_554 .82 2.31 3.105(3) 162.2
C2 H2 O2 1_455 .98 2.23 3.112(3) 148.5

loop_
_geom_torsion_atom_site_label_1
_geom_torsion_atom_site_label_2
_geom_torsion_atom_site_label_3
_geom_torsion_atom_site_label_4
_geom_torsion
C5 N1 C2 C1 -108.9(3)
C5 N1 C2 C3 13.7(3)
O2 C1 C2 N1 -11.8(4)
O1 C1 C2 N1 169.8(2)
O2 C1 C2 C3 -127.8(3)
O1 C1 C2 C3 53.8(3)
N1 C2 C3 C4 -31.6(4)
C1 C2 C3 C4 87.4(4)
N1 C2 C3 C4' 8.1(7)
C1 C2 C3 C4' 127.0(7)
C4' C3 C4 C5 -63.1(8)
C2 C3 C4 C5 38.2(5)
C4 C3 C4' C5 63.0(8)
C2 C3 C4' C5 -26.7(10)
C3 C4' C5 C4 -61.1(8)
C3 C4' C5 N1 34.5(9)
C3 C4 C5 C4' 65.0(8)
C3 C4 C5 N1 -29.5(5)
C2 N1 C5 C4' -30.4(7)
C2 N1 C5 C4 9.0(4)
O4 C6 C7 O5 7.8(3)
O3 C6 C7 O5 -173.38(18)
O4 C6 C7 C8 132.0(2)
O3 C6 C7 C8 -49.2(3)
O5 C7 C8 O6 64.7(2)
C6 C7 C8 O6 -57.4(2)
O5 C7 C8 C9 -59.9(2)
C6 C7 C8 C9 178.0(2)
O6 C8 C9 O8 -179.5(2)
C7 C8 C9 O8 -57.6(3)
O6 C8 C9 O7 .6(3)
C7 C8 C9 O7 122.5(2)
